data_7105523
loop_
_publ_author_name
'Zhang, Lingjuan'
'Xu, Xianxiu'
'Tan, Jing'
'Pan, Ling'
'Xia, Wenming'
'Liu, Qun'

_publ_section_title
;
 Tandem Michael addition/intramolecular isocyanide [3 + 2]
 cycloaddition: highly diastereoselective one pot synthesis of fused
 oxazolines
;
_journal_issue 19
_journal_name_full 'Chemical Communications'
_journal_page_first 3357
_journal_page_last 3359
_journal_paper_doi 10.1039/c001617a
_journal_volume 46
_journal_year 2010
_chemical_formula_sum 'C100 H92 N4 O16 S8'
_chemical_formula_weight 1862.26
_chemical_name_systematic
;
?
;
_space_group_IT_number 43
_symmetry_cell_setting orthorhombic
_symmetry_space_group_name_Hall 'F 2 -2d'
_symmetry_space_group_name_H-M 'F d d 2'
_atom_sites_solution_hydrogens geom
_atom_sites_solution_primary direct
_atom_sites_solution_secondary difmap
_audit_creation_method SHELXL-97
_cell_angle_alpha 90.000(5)
_cell_angle_beta 90.000(5)
_cell_angle_gamma 90.000(5)
_cell_formula_units_Z 4
_cell_length_a 24.784(5)
_cell_length_b 15.750(5)
_cell_length_c 23.149(5)
_cell_measurement_reflns_used 156
_cell_measurement_temperature 293(2)
_cell_measurement_theta_max 23.55
_cell_measurement_theta_min 2.83
_cell_volume 9036(4)
_computing_cell_refinement 'Bruker SMART'
_computing_data_collection 'Bruker SMART'
_computing_data_reduction 'Bruker SMART'
_computing_molecular_graphics 'Bruker SHELXTL'
_computing_publication_material 'Bruker SHELXTL'
_computing_structure_refinement 'SHELXL-97 (Sheldrick, 1997)'
_computing_structure_solution 'SHELXS-97 (Sheldrick, 1990)'
_diffrn_ambient_temperature 293(2)
_diffrn_measured_fraction_theta_full 1.000
_diffrn_measured_fraction_theta_max 0.996
_diffrn_measurement_device_type 'CCD area detector'
_diffrn_measurement_method 'omega scans'
_diffrn_radiation_monochromator graphite
_diffrn_radiation_source 'fine-focus sealed tube'
_diffrn_radiation_type MoK\a
_diffrn_radiation_wavelength 0.71069
_diffrn_reflns_av_R_equivalents 0.0484
_diffrn_reflns_av_sigmaI/netI 0.0552
_diffrn_reflns_limit_h_max 21
_diffrn_reflns_limit_h_min -29
_diffrn_reflns_limit_k_max 16
_diffrn_reflns_limit_k_min -18
_diffrn_reflns_limit_l_max 27
_diffrn_reflns_limit_l_min -27
_diffrn_reflns_number 11185
_diffrn_reflns_theta_full 25.00
_diffrn_reflns_theta_max 25.04
_diffrn_reflns_theta_min 1.77
_exptl_absorpt_coefficient_mu 0.268
_exptl_absorpt_correction_T_max 0.802
_exptl_absorpt_correction_T_min 0.748
_exptl_absorpt_correction_type gaussian
_exptl_absorpt_process_details '(SADABS; Bruker, 2000)'
_exptl_crystal_colour colourless
_exptl_crystal_density_diffrn 1.369
_exptl_crystal_density_method 'not measured'
_exptl_crystal_description block
_exptl_crystal_F_000 3904
_exptl_crystal_size_max 0.19
_exptl_crystal_size_mid 0.16
_exptl_crystal_size_min 0.12
_refine_diff_density_max 0.178
_refine_diff_density_min -0.158
_refine_diff_density_rms 0.033
_refine_ls_abs_structure_details 'Flack H D (1983), Acta Cryst. A39, 876-881'
_refine_ls_abs_structure_Flack -0.04(9)
_refine_ls_extinction_method none
_refine_ls_goodness_of_fit_ref 1.048
_refine_ls_hydrogen_treatment constr
_refine_ls_matrix_type full
_refine_ls_number_parameters 290
_refine_ls_number_reflns 3965
_refine_ls_number_restraints 1
_refine_ls_restrained_S_all 1.048
_refine_ls_R_factor_all 0.0881
_refine_ls_R_factor_gt 0.0510
_refine_ls_shift/su_max 0.001
_refine_ls_shift/su_mean 0.000
_refine_ls_structure_factor_coef Fsqd
_refine_ls_weighting_details 'calc w=1/[\s^2^(Fo^2^)+(0.0359P)^2^+4.5686P] where P=(Fo^2^+2Fc^2^)/3'
_refine_ls_weighting_scheme calc
_refine_ls_wR_factor_gt 0.0883
_refine_ls_wR_factor_ref 0.1003
_reflns_number_gt 2710
_reflns_number_total 3965
_reflns_threshold_expression >2sigma(I)
_cod_data_source_file c001617a.txt
_cod_data_source_block xx
_cod_original_sg_symbol_H-M Fdd2
_cod_database_code 7105523

loop_
_symmetry_equiv_pos_as_xyz
'x, y, z'
'-x, -y, z'
'-x+1/4, y+1/4, z+1/4'
'x+1/4, -y+1/4, z+1/4'
'x, y+1/2, z+1/2'
'-x, -y+1/2, z+1/2'
'-x+1/4, y+3/4, z+3/4'
'x+1/4, -y+3/4, z+3/4'
'x+1/2, y, z+1/2'
'-x+1/2, -y, z+1/2'
'-x+3/4, y+1/4, z+3/4'
'x+3/4, -y+1/4, z+3/4'
'x+1/2, y+1/2, z'
'-x+1/2, -y+1/2, z'
'-x+3/4, y+3/4, z+1/4'
'x+3/4, -y+3/4, z+1/4'

loop_
_atom_site_label
_atom_site_type_symbol
_atom_site_fract_x
_atom_site_fract_y
_atom_site_fract_z
_atom_site_U_iso_or_equiv
_atom_site_adp_type
_atom_site_occupancy
_atom_site_symmetry_multiplicity
_atom_site_calc_flag
_atom_site_refinement_flags
_atom_site_disorder_assembly
_atom_site_disorder_group
S1 S 1.08105(5) 0.98858(7) 1.63817(5) 0.0656(3) Uani 1 1 d . . .
S2 S 1.08632(6) 1.16685(7) 1.67147(5) 0.0772(4) Uani 1 1 d . . .
O2 O 1.11666(11) 1.25420(16) 1.56374(12) 0.0608(7) Uani 1 1 d . B .
O1 O 1.06996(13) 0.97769(17) 1.52786(13) 0.0763(9) Uani 1 1 d . . .
O4 O 0.98935(11) 1.31264(15) 1.45757(14) 0.0664(8) Uani 1 1 d . . .
C7 C 1.04005(16) 1.1625(2) 1.44279(18) 0.0551(10) Uani 1 1 d . B .
H7 H 1.0034 1.1569 1.4583 0.066 Uiso 1 1 calc R . .
C10 C 1.07101(14) 1.1185(2) 1.55963(16) 0.0433(9) Uani 1 1 d . . .
C14 C 1.06621(15) 1.2141(2) 1.54522(16) 0.0455(10) Uani 1 1 d . B .
C21 C 0.97051(16) 1.2150(2) 1.58016(17) 0.0533(10) Uani 1 1 d . B .
H21 H 0.9678 1.1589 1.5680 0.064 Uiso 1 1 calc R . .
O3 O 1.06760(11) 1.38391(16) 1.46241(14) 0.0719(9) Uani 1 1 d . . .
C17 C 1.04294(17) 1.3190(2) 1.46533(18) 0.0535(10) Uani 1 1 d . B .
C20 C 1.01945(16) 1.2571(2) 1.57532(16) 0.0500(10) Uani 1 1 d . . .
C9 C 1.06920(16) 1.0537(3) 1.51554(17) 0.0540(10) Uani 1 1 d . B .
C15 C 1.06802(15) 1.2314(2) 1.47855(17) 0.0484(10) Uani 1 1 d . . .
N1 N 1.12660(13) 1.2410(2) 1.46646(16) 0.0612(9) Uani 1 1 d . B .
C8 C 1.06793(17) 1.0788(2) 1.45332(19) 0.0641(12) Uani 1 1 d . . .
H8A H 1.0496 1.0349 1.4315 0.077 Uiso 1 1 calc R B .
H8B H 1.1047 1.0823 1.4390 0.077 Uiso 1 1 calc R . .
C6 C 1.03412(18) 1.1825(2) 1.37908(19) 0.0570(11) Uani 1 1 d . . .
C25 C 1.02265(19) 1.3396(3) 1.5956(2) 0.0765(14) Uani 1 1 d . B .
H25 H 1.0550 1.3694 1.5940 0.092 Uiso 1 1 calc R . .
C11 C 1.07759(14) 1.0941(2) 1.61510(18) 0.0527(10) Uani 1 1 d . B .
C22 C 0.92621(18) 1.2549(3) 1.6027(2) 0.0706(12) Uani 1 1 d . . .
H22 H 0.8935 1.2261 1.6045 0.085 Uiso 1 1 calc R B .
C16 C 1.14691(17) 1.2565(3) 1.5148(2) 0.0662(12) Uani 1 1 d . . .
H16 H 1.1834 1.2698 1.5172 0.079 Uiso 1 1 calc R B .
C5 C 0.98507(19) 1.1684(3) 1.3522(2) 0.0767(14) Uani 1 1 d . B .
H5 H 0.9562 1.1470 1.3734 0.092 Uiso 1 1 calc R . .
C1 C 1.07559(19) 1.2127(3) 1.3454(2) 0.0703(13) Uani 1 1 d . B .
H1 H 1.1093 1.2215 1.3621 0.084 Uiso 1 1 calc R . .
C18 C 0.9609(2) 1.3919(3) 1.4422(3) 0.102(2) Uani 1 1 d . . .
H18A H 0.9768 1.4393 1.4629 0.122 Uiso 1 1 calc R . .
H18B H 0.9232 1.3877 1.4532 0.122 Uiso 1 1 calc R . .
C24 C 0.9761(3) 1.3775(3) 1.6188(2) 0.0946(17) Uani 1 1 d . . .
H24 H 0.9780 1.4332 1.6319 0.114 Uiso 1 1 calc R B .
C4 C 0.9786(2) 1.1859(4) 1.2940(2) 0.0901(16) Uani 1 1 d . . .
H4 H 0.9455 1.1745 1.2766 0.108 Uiso 1 1 calc R B .
C23 C 0.9293(2) 1.3365(3) 1.6225(2) 0.0834(15) Uani 1 1 d . B .
H23 H 0.8992 1.3629 1.6384 0.100 Uiso 1 1 calc R . .
C2 C 1.0685(2) 1.2305(3) 1.2870(2) 0.0865(15) Uani 1 1 d . . .
H2 H 1.0975 1.2499 1.2652 0.104 Uiso 1 1 calc R B .
C3 C 1.0193(3) 1.2194(4) 1.2617(2) 0.0907(17) Uani 1 1 d . B .
H3 H 1.0136 1.2344 1.2233 0.109 Uiso 1 1 calc R . .
C13 C 1.0843(3) 1.0942(3) 1.7297(2) 0.105(2) Uani 1 1 d . B .
H13A H 1.1065 1.1153 1.7611 0.126 Uiso 1 1 calc R A 1
H13B H 1.0476 1.0891 1.7436 0.126 Uiso 1 1 calc R A 1
C12A C 1.1034(6) 1.0135(5) 1.7121(3) 0.081(3) Uiso 0.73(2) 1 d P B 1
H12A H 1.0900 0.9704 1.7384 0.097 Uiso 0.73(2) 1 calc PR B 1
H12B H 1.1425 1.0127 1.7136 0.097 Uiso 0.73(2) 1 calc PR B 1
C12B C 1.0709(15) 1.0046(10) 1.7151(7) 0.065(8) Uiso 0.27(2) 1 d P B 2
H12C H 1.0337 0.9927 1.7252 0.077 Uiso 0.27(2) 1 calc PR B 2
H12D H 1.0939 0.9663 1.7368 0.077 Uiso 0.27(2) 1 calc PR B 2
C19 C 0.9652(3) 1.4065(4) 1.3790(4) 0.156(3) Uani 1 1 d . . .
H19A H 0.9480 1.3607 1.3588 0.234 Uiso 1 1 calc R . .
H19B H 1.0026 1.4091 1.3682 0.234 Uiso 1 1 calc R . .
H19C H 0.9479 1.4591 1.3693 0.234 Uiso 1 1 calc R . .

loop_
_atom_site_aniso_label
_atom_site_aniso_U_11
_atom_site_aniso_U_22
_atom_site_aniso_U_33
_atom_site_aniso_U_23
_atom_site_aniso_U_13
_atom_site_aniso_U_12
S1 0.0782(8) 0.0509(6) 0.0676(7) 0.0075(6) -0.0023(6) 0.0090(5)
S2 0.1054(10) 0.0633(7) 0.0630(7) -0.0078(6) -0.0146(7) -0.0016(7)
O2 0.0501(18) 0.0589(17) 0.073(2) 0.0009(14) -0.0002(16) -0.0186(14)
O1 0.123(3) 0.0412(17) 0.064(2) 0.0006(14) 0.0122(18) 0.0058(17)
O4 0.0436(18) 0.0547(17) 0.101(2) 0.0060(16) -0.0034(16) -0.0020(13)
C7 0.056(3) 0.044(2) 0.065(3) 0.0006(19) 0.006(2) -0.003(2)
C10 0.042(2) 0.037(2) 0.050(2) -0.0003(18) 0.0040(18) -0.0029(16)
C14 0.037(2) 0.040(2) 0.059(3) -0.0010(18) 0.0005(18) -0.0119(17)
C21 0.061(3) 0.043(2) 0.056(2) -0.0057(19) 0.005(2) 0.001(2)
O3 0.0663(19) 0.0412(16) 0.108(2) 0.0150(16) 0.0002(18) -0.0119(14)
C17 0.051(3) 0.048(3) 0.062(3) 0.0049(19) 0.007(2) 0.001(2)
C20 0.060(3) 0.031(2) 0.059(3) -0.0039(19) 0.008(2) -0.0005(19)
C9 0.060(3) 0.044(2) 0.057(3) 0.001(2) 0.009(2) 0.0068(19)
C15 0.042(2) 0.043(2) 0.061(3) 0.0080(19) 0.0056(19) -0.0005(18)
N1 0.036(2) 0.076(2) 0.071(3) 0.008(2) 0.001(2) 0.0010(17)
C8 0.075(3) 0.051(2) 0.066(3) -0.005(2) 0.004(2) 0.004(2)
C6 0.059(3) 0.051(2) 0.062(3) 0.002(2) 0.004(2) 0.004(2)
C25 0.084(4) 0.050(3) 0.096(4) -0.011(2) 0.019(3) -0.011(2)
C11 0.036(2) 0.054(2) 0.068(3) -0.0025(19) 0.0045(19) 0.0021(18)
C22 0.063(3) 0.074(3) 0.075(3) -0.005(3) 0.018(3) 0.011(2)
C16 0.041(3) 0.064(3) 0.094(4) 0.011(3) 0.009(3) -0.011(2)
C5 0.063(3) 0.095(4) 0.072(3) 0.002(3) -0.002(3) -0.005(3)
C1 0.065(3) 0.083(3) 0.063(3) 0.002(3) 0.003(3) 0.009(2)
C18 0.069(4) 0.057(3) 0.180(7) 0.016(4) -0.009(4) 0.012(3)
C24 0.123(5) 0.048(3) 0.113(4) -0.023(3) 0.034(4) 0.012(3)
C4 0.079(4) 0.113(4) 0.079(4) 0.000(3) -0.019(3) 0.003(3)
C23 0.085(4) 0.078(4) 0.088(4) -0.008(3) 0.030(3) 0.019(3)
C2 0.077(4) 0.108(4) 0.074(4) 0.017(3) 0.010(3) 0.004(3)
C3 0.104(5) 0.107(4) 0.061(3) 0.009(3) 0.001(4) 0.026(3)
C13 0.157(6) 0.098(4) 0.060(3) 0.010(3) -0.015(3) -0.030(4)
C19 0.154(7) 0.103(5) 0.211(10) 0.038(6) -0.070(7) 0.010(4)

loop_
_atom_type_symbol
_atom_type_description
_atom_type_scat_dispersion_real
_atom_type_scat_dispersion_imag
_atom_type_scat_source
C C 0.0033 0.0016 'International Tables Vol C Tables 4.2.6.8 and 6.1.1.4'
H H 0.0000 0.0000 'International Tables Vol C Tables 4.2.6.8 and 6.1.1.4'
N N 0.0061 0.0033 'International Tables Vol C Tables 4.2.6.8 and 6.1.1.4'
O O 0.0106 0.0060 'International Tables Vol C Tables 4.2.6.8 and 6.1.1.4'
S S 0.1246 0.1234 'International Tables Vol C Tables 4.2.6.8 and 6.1.1.4'

loop_
_geom_angle_atom_site_label_1
_geom_angle_atom_site_label_2
_geom_angle_atom_site_label_3
_geom_angle
_geom_angle_site_symmetry_1
_geom_angle_site_symmetry_3
_geom_angle_publ_flag
C11 S1 C12B 99.3(5) . . ?
C11 S1 C12A 95.5(3) . . ?
C12B S1 C12A 25.9(8) . . ?
C11 S2 C13 98.1(2) . . ?
C16 O2 C14 103.8(3) . . ?
C17 O4 C18 116.1(3) . . ?
C8 C7 C6 112.5(3) . . ?
C8 C7 C15 108.9(3) . . ?
C6 C7 C15 115.1(3) . . ?
C8 C7 H7 106.6 . . ?
C6 C7 H7 106.6 . . ?
C15 C7 H7 106.6 . . ?
C11 C10 C9 118.4(3) . . ?
C11 C10 C14 119.4(3) . . ?
C9 C10 C14 122.2(3) . . ?
O2 C14 C20 109.0(3) . . ?
O2 C14 C10 106.9(3) . . ?
C20 C14 C10 113.3(3) . . ?
O2 C14 C15 100.9(3) . . ?
C20 C14 C15 113.5(3) . . ?
C10 C14 C15 112.2(3) . . ?
C22 C21 C20 120.8(4) . . ?
C22 C21 H21 119.6 . . ?
C20 C21 H21 119.6 . . ?
O3 C17 O4 124.2(3) . . ?
O3 C17 C15 124.8(4) . . ?
O4 C17 C15 111.0(3) . . ?
C25 C20 C21 118.1(4) . . ?
C25 C20 C14 122.2(3) . . ?
C21 C20 C14 119.6(3) . . ?
O1 C9 C10 121.5(4) . . ?
O1 C9 C8 118.7(4) . . ?
C10 C9 C8 119.7(3) . . ?
N1 C15 C7 114.4(3) . . ?
N1 C15 C17 105.3(3) . . ?
C7 C15 C17 110.1(3) . . ?
N1 C15 C14 103.4(3) . . ?
C7 C15 C14 113.4(3) . . ?
C17 C15 C14 109.8(3) . . ?
C16 N1 C15 104.2(4) . . ?
C9 C8 C7 113.3(3) . . ?
C9 C8 H8A 108.9 . . ?
C7 C8 H8A 108.9 . . ?
C9 C8 H8B 108.9 . . ?
C7 C8 H8B 108.9 . . ?
H8A C8 H8B 107.7 . . ?
C1 C6 C5 117.2(4) . . ?
C1 C6 C7 123.4(4) . . ?
C5 C6 C7 119.3(4) . . ?
C20 C25 C24 118.8(4) . . ?
C20 C25 H25 120.6 . . ?
C24 C25 H25 120.6 . . ?
C10 C11 S1 124.6(3) . . ?
C10 C11 S2 122.5(3) . . ?
S1 C11 S2 112.9(2) . . ?
C23 C22 C21 121.1(4) . . ?
C23 C22 H22 119.5 . . ?
C21 C22 H22 119.5 . . ?
N1 C16 O2 121.2(4) . . ?
N1 C16 H16 119.4 . . ?
O2 C16 H16 119.4 . . ?
C6 C5 C4 120.6(5) . . ?
C6 C5 H5 119.7 . . ?
C4 C5 H5 119.7 . . ?
C6 C1 C2 121.7(4) . . ?
C6 C1 H1 119.1 . . ?
C2 C1 H1 119.1 . . ?
O4 C18 C19 109.4(5) . . ?
O4 C18 H18A 109.8 . . ?
C19 C18 H18A 109.8 . . ?
O4 C18 H18B 109.8 . . ?
C19 C18 H18B 109.8 . . ?
H18A C18 H18B 108.2 . . ?
C23 C24 C25 122.3(5) . . ?
C23 C24 H24 118.8 . . ?
C25 C24 H24 118.8 . . ?
C3 C4 C5 121.7(5) . . ?
C3 C4 H4 119.1 . . ?
C5 C4 H4 119.1 . . ?
C24 C23 C22 118.8(4) . . ?
C24 C23 H23 120.6 . . ?
C22 C23 H23 120.6 . . ?
C3 C2 C1 120.3(5) . . ?
C3 C2 H2 119.9 . . ?
C1 C2 H2 119.9 . . ?
C4 C3 C2 118.3(5) . . ?
C4 C3 H3 120.8 . . ?
C2 C3 H3 120.8 . . ?
C12A C13 C12B 32.7(9) . . ?
C12A C13 S2 110.6(5) . . ?
C12B C13 S2 116.6(7) . . ?
C12A C13 H13A 109.5 . . ?
C12B C13 H13A 128.4 . . ?
S2 C13 H13A 109.5 . . ?
C12A C13 H13B 109.5 . . ?
C12B C13 H13B 77.7 . . ?
S2 C13 H13B 109.5 . . ?
H13A C13 H13B 108.1 . . ?
C13 C12A S1 111.0(6) . . ?
C13 C12A H12A 109.4 . . ?
S1 C12A H12A 109.4 . . ?
C13 C12A H12B 109.4 . . ?
S1 C12A H12B 109.4 . . ?
H12A C12A H12B 108.0 . . ?
C13 C12B S1 108.8(12) . . ?
C13 C12B H12C 109.9 . . ?
S1 C12B H12C 109.9 . . ?
C13 C12B H12D 109.9 . . ?
S1 C12B H12D 109.9 . . ?
H12C C12B H12D 108.3 . . ?
C18 C19 H19A 109.5 . . ?
C18 C19 H19B 109.5 . . ?
H19A C19 H19B 109.5 . . ?
C18 C19 H19C 109.5 . . ?
H19A C19 H19C 109.5 . . ?
H19B C19 H19C 109.5 . . ?

loop_
_geom_bond_atom_site_label_1
_geom_bond_atom_site_label_2
_geom_bond_distance
_geom_bond_site_symmetry_2
_geom_bond_publ_flag
S1 C11 1.747(4) . ?
S1 C12B 1.816(17) . ?
S1 C12A 1.840(8) . ?
S2 C11 1.750(4) . ?
S2 C13 1.768(5) . ?
O2 C16 1.360(5) . ?
O2 C14 1.465(4) . ?
O1 C9 1.231(4) . ?
O4 C17 1.344(5) . ?
O4 C18 1.478(5) . ?
C7 C8 1.509(5) . ?
C7 C6 1.515(5) . ?
C7 C15 1.530(5) . ?
C7 H7 0.9800 . ?
C10 C11 1.350(5) . ?
C10 C9 1.443(5) . ?
C10 C14 1.547(5) . ?
C14 C20 1.512(5) . ?
C14 C15 1.568(5) . ?
C21 C22 1.368(5) . ?
C21 C20 1.387(5) . ?
C21 H21 0.9300 . ?
O3 C17 1.193(4) . ?
C17 C15 1.544(5) . ?
C20 C25 1.384(5) . ?
C9 C8 1.494(6) . ?
C15 N1 1.486(5) . ?
N1 C16 1.250(5) . ?
C8 H8A 0.9700 . ?
C8 H8B 0.9700 . ?
C6 C1 1.374(5) . ?
C6 C5 1.383(6) . ?
C25 C24 1.406(6) . ?
C25 H25 0.9300 . ?
C22 C23 1.367(6) . ?
C22 H22 0.9300 . ?
C16 H16 0.9300 . ?
C5 C4 1.384(7) . ?
C5 H5 0.9300 . ?
C1 C2 1.392(7) . ?
C1 H1 0.9300 . ?
C18 C19 1.484(9) . ?
C18 H18A 0.9700 . ?
C18 H18B 0.9700 . ?
C24 C23 1.330(7) . ?
C24 H24 0.9300 . ?
C4 C3 1.363(7) . ?
C4 H4 0.9300 . ?
C23 H23 0.9300 . ?
C2 C3 1.366(6) . ?
C2 H2 0.9300 . ?
C3 H3 0.9300 . ?
C13 C12A 1.417(8) . ?
C13 C12B 1.489(19) . ?
C13 H13A 0.9700 . ?
C13 H13B 0.9700 . ?
C12A H12A 0.9700 . ?
C12A H12B 0.9700 . ?
C12B H12C 0.9700 . ?
C12B H12D 0.9700 . ?
C19 H19A 0.9600 . ?
C19 H19B 0.9600 . ?
C19 H19C 0.9600 . ?

loop_
_geom_torsion_atom_site_label_1
_geom_torsion_atom_site_label_2
_geom_torsion_atom_site_label_3
_geom_torsion_atom_site_label_4
_geom_torsion
_geom_torsion_site_symmetry_1
_geom_torsion_site_symmetry_2
_geom_torsion_site_symmetry_3
_geom_torsion_site_symmetry_4
_geom_torsion_publ_flag
C16 O2 C14 C20 -141.4(3) . . . . ?
C16 O2 C14 C10 95.8(3) . . . . ?
C16 O2 C14 C15 -21.7(3) . . . . ?
C11 C10 C14 O2 61.2(4) . . . . ?
C9 C10 C14 O2 -118.2(4) . . . . ?
C11 C10 C14 C20 -59.0(4) . . . . ?
C9 C10 C14 C20 121.6(4) . . . . ?
C11 C10 C14 C15 170.9(3) . . . . ?
C9 C10 C14 C15 -8.5(5) . . . . ?
C18 O4 C17 O3 2.5(6) . . . . ?
C18 O4 C17 C15 -177.6(4) . . . . ?
C22 C21 C20 C25 2.1(6) . . . . ?
C22 C21 C20 C14 -174.3(4) . . . . ?
O2 C14 C20 C25 24.7(5) . . . . ?
C10 C14 C20 C25 143.6(4) . . . . ?
C15 C14 C20 C25 -86.9(4) . . . . ?
O2 C14 C20 C21 -159.1(3) . . . . ?
C10 C14 C20 C21 -40.1(5) . . . . ?
C15 C14 C20 C21 89.4(4) . . . . ?
C11 C10 C9 O1 4.8(6) . . . . ?
C14 C10 C9 O1 -175.8(4) . . . . ?
C11 C10 C9 C8 -173.5(4) . . . . ?
C14 C10 C9 C8 6.0(5) . . . . ?
C8 C7 C15 N1 57.6(4) . . . . ?
C6 C7 C15 N1 -69.8(4) . . . . ?
C8 C7 C15 C17 176.0(3) . . . . ?
C6 C7 C15 C17 48.6(4) . . . . ?
C8 C7 C15 C14 -60.6(4) . . . . ?
C6 C7 C15 C14 172.0(3) . . . . ?
O3 C17 C15 N1 -18.8(5) . . . . ?
O4 C17 C15 N1 161.3(3) . . . . ?
O3 C17 C15 C7 -142.6(4) . . . . ?
O4 C17 C15 C7 37.5(4) . . . . ?
O3 C17 C15 C14 91.9(5) . . . . ?
O4 C17 C15 C14 -88.0(4) . . . . ?
O2 C14 C15 N1 24.9(3) . . . . ?
C20 C14 C15 N1 141.4(3) . . . . ?
C10 C14 C15 N1 -88.6(3) . . . . ?
O2 C14 C15 C7 149.3(3) . . . . ?
C20 C14 C15 C7 -94.2(4) . . . . ?
C10 C14 C15 C7 35.8(4) . . . . ?
O2 C14 C15 C17 -87.0(3) . . . . ?
C20 C14 C15 C17 29.4(4) . . . . ?
C10 C14 C15 C17 159.5(3) . . . . ?
C7 C15 N1 C16 -142.8(3) . . . . ?
C17 C15 N1 C16 96.2(4) . . . . ?
C14 C15 N1 C16 -19.0(4) . . . . ?
O1 C9 C8 C7 151.0(4) . . . . ?
C10 C9 C8 C7 -30.7(5) . . . . ?
C6 C7 C8 C9 -174.2(4) . . . . ?
C15 C7 C8 C9 57.0(4) . . . . ?
C8 C7 C6 C1 -78.1(5) . . . . ?
C15 C7 C6 C1 47.5(5) . . . . ?
C8 C7 C6 C5 100.6(5) . . . . ?
C15 C7 C6 C5 -133.9(4) . . . . ?
C21 C20 C25 C24 -1.6(6) . . . . ?
C14 C20 C25 C24 174.7(4) . . . . ?
C9 C10 C11 S1 -3.1(5) . . . . ?
C14 C10 C11 S1 177.5(3) . . . . ?
C9 C10 C11 S2 174.3(3) . . . . ?
C14 C10 C11 S2 -5.2(5) . . . . ?
C12B S1 C11 C10 -165.0(12) . . . . ?
C12A S1 C11 C10 169.2(6) . . . . ?
C12B S1 C11 S2 17.5(12) . . . . ?
C12A S1 C11 S2 -8.4(5) . . . . ?
C13 S2 C11 C10 173.6(4) . . . . ?
C13 S2 C11 S1 -8.8(3) . . . . ?
C20 C21 C22 C23 -1.9(7) . . . . ?
C15 N1 C16 O2 5.4(5) . . . . ?
C14 O2 C16 N1 11.8(5) . . . . ?
C1 C6 C5 C4 -1.1(7) . . . . ?
C7 C6 C5 C4 -179.9(4) . . . . ?
C5 C6 C1 C2 1.5(6) . . . . ?
C7 C6 C1 C2 -179.9(4) . . . . ?
C17 O4 C18 C19 83.4(6) . . . . ?
C20 C25 C24 C23 0.9(8) . . . . ?
C6 C5 C4 C3 -1.8(8) . . . . ?
C25 C24 C23 C22 -0.7(8) . . . . ?
C21 C22 C23 C24 1.2(7) . . . . ?
C6 C1 C2 C3 1.1(7) . . . . ?
C5 C4 C3 C2 4.3(9) . . . . ?
C1 C2 C3 C4 -3.9(8) . . . . ?
C11 S2 C13 C12A 28.9(7) . . . . ?
C11 S2 C13 C12B -6.2(16) . . . . ?
C12B C13 C12A S1 69.3(14) . . . . ?
S2 C13 C12A S1 -38.0(10) . . . . ?
C11 S1 C12A C13 28.5(9) . . . . ?
C12B S1 C12A C13 -71.3(14) . . . . ?
C12A C13 C12B S1 -69.2(17) . . . . ?
S2 C13 C12B S1 18(2) . . . . ?
C11 S1 C12B C13 -20.8(19) . . . . ?
C12A S1 C12B C13 62.8(18) . . . . ?
